data_4118749
loop_
_publ_author_name
'Shin Takemoto'
'Yusuke Yamazaki'
'Takahiro Yamano'
'Daichi Mashima'
'Hiroyuki Matsuzaka'

_publ_section_title
;
 Synthesis and N-H Reductive Elimination Study of Dinuclear Ruthenium
 Imido Dihydride Complexes
;
_journal_name_full 'Journal of the American Chemical Society'
_journal_page_first 17027
_journal_page_last 17035
_journal_paper_doi 10.1021/ja3005682
_journal_volume 134
_journal_year 2012
_chemical_formula_sum 'C52 H74 N2 Ru4'
_chemical_formula_weight 1131.41
_chemical_name_systematic
; 
 ? 
;
_space_group_IT_number 14
_symmetry_cell_setting monoclinic
_symmetry_space_group_name_Hall '-P 2yn'
_symmetry_space_group_name_H-M 'P 1 21/n 1'
_atom_sites_solution_hydrogens geom
_atom_sites_solution_primary direct
_atom_sites_solution_secondary difmap
_audit_creation_method SHELXL-97
_cell_angle_alpha 90.00
_cell_angle_beta 107.131(15)
_cell_angle_gamma 90.00
_cell_formula_units_Z 4
_cell_length_a 11.667(4)
_cell_length_b 24.155(8)
_cell_length_c 17.914(8)
_cell_measurement_temperature 296(2)
_cell_volume 4824(3)
_computing_cell_refinement 'rigaku process auto'
_computing_data_collection 'rigaku process auto'
_computing_data_reduction 'rigaku process auto'
_computing_structure_refinement 'SHELXL-97 (Sheldrick, 1997)'
_computing_structure_solution 'SHELXS-97 (Sheldrick, 1990)'
_diffrn_ambient_temperature 296(2)
_diffrn_measured_fraction_theta_full 0.962
_diffrn_measured_fraction_theta_max 0.962
_diffrn_measurement_device_type 'rigaku r-axis rapid'
_diffrn_radiation_monochromator graphite
_diffrn_radiation_source 'fine-focus sealed tube'
_diffrn_radiation_type MoK\a
_diffrn_radiation_wavelength 0.71075
_diffrn_reflns_av_R_equivalents 0.0000
_diffrn_reflns_av_sigmaI/netI 0.1654
_diffrn_reflns_limit_h_max 15
_diffrn_reflns_limit_h_min -13
_diffrn_reflns_limit_k_max 31
_diffrn_reflns_limit_k_min -31
_diffrn_reflns_limit_l_max 23
_diffrn_reflns_limit_l_min -23
_diffrn_reflns_number 10645
_diffrn_reflns_theta_full 27.49
_diffrn_reflns_theta_max 27.49
_diffrn_reflns_theta_min 3.05
_exptl_absorpt_coefficient_mu 1.264
_exptl_absorpt_correction_T_max 0.9875
_exptl_absorpt_correction_T_min 0.5706
_exptl_absorpt_correction_type empirical
_exptl_absorpt_process_details abscor
_exptl_crystal_colour 'dark brown'
_exptl_crystal_density_diffrn 1.558
_exptl_crystal_description plate
_exptl_crystal_F_000 2304
_exptl_crystal_size_max 0.50
_exptl_crystal_size_mid 0.20
_exptl_crystal_size_min 0.01
_refine_diff_density_max 1.091
_refine_diff_density_min -0.861
_refine_diff_density_rms 0.162
_refine_ls_extinction_method none
_refine_ls_goodness_of_fit_ref 1.043
_refine_ls_hydrogen_treatment constr
_refine_ls_matrix_type full
_refine_ls_number_parameters 524
_refine_ls_number_reflns 10645
_refine_ls_number_restraints 0
_refine_ls_restrained_S_all 1.043
_refine_ls_R_factor_all 0.1525
_refine_ls_R_factor_gt 0.0772
_refine_ls_shift/su_max 0.003
_refine_ls_shift/su_mean 0.001
_refine_ls_structure_factor_coef Fsqd
_refine_ls_weighting_details 'calc w=1/[\s^2^(Fo^2^)+(0.0774P)^2^+10.0884P] where P=(Fo^2^+2Fc^2^)/3'
_refine_ls_weighting_scheme calc
_refine_ls_wR_factor_gt 0.1952
_refine_ls_wR_factor_ref 0.2364
_reflns_number_gt 5472
_reflns_number_total 10645
_reflns_threshold_expression >2sigma(I)
_cod_data_source_file ja3005682_si_001_1.cif
_cod_data_source_block 4
_cod_database_code 4118749

loop_
_symmetry_equiv_pos_as_xyz
'x, y, z'
'-x+1/2, y+1/2, -z+1/2'
'-x, -y, -z'
'x-1/2, -y-1/2, z-1/2'

loop_
_atom_site_label
_atom_site_type_symbol
_atom_site_fract_x
_atom_site_fract_y
_atom_site_fract_z
_atom_site_U_iso_or_equiv
_atom_site_adp_type
_atom_site_occupancy
_atom_site_symmetry_multiplicity
_atom_site_calc_flag
Ru1 Ru 0.69992(7) 0.01544(3) 0.31763(5) 0.0433(2) Uani 1 1 d
Ru2 Ru 0.51488(8) -0.05686(4) 0.30363(6) 0.0497(3) Uani 1 1 d
Ru3 Ru 0.39794(8) 0.17879(3) 0.20499(6) 0.0455(2) Uani 1 1 d
Ru4 Ru 0.48596(7) 0.14637(3) 0.07819(6) 0.0449(2) Uani 1 1 d
N1 N 0.5139(9) 0.0289(4) 0.3141(6) 0.064(3) Uani 1 1 d
N2 N 0.3644(7) 0.1088(3) 0.1295(5) 0.046(2) Uani 1 1 d
C1 C 0.5402(10) 0.0693(4) 0.2691(7) 0.054(3) Uani 1 1 d
C2 C 0.5364(9) 0.1271(5) 0.2877(7) 0.051(3) Uani 1 1 d
H2 H 0.4997 0.1385 0.3248 0.061 Uiso 1 1 d
C3 C 0.5888(9) 0.1661(4) 0.2493(7) 0.053(3) Uani 1 1 d
H3 H 0.5945 0.2031 0.2648 0.063 Uiso 1 1 d
C4 C 0.6337(10) 0.1488(5) 0.1862(7) 0.051(3) Uani 1 1 d
H4 H 0.6707 0.1740 0.1617 0.061 Uiso 1 1 d
C5 C 0.6209(10) 0.0924(5) 0.1622(7) 0.055(3) Uani 1 1 d
H5 H 0.6402 0.0815 0.1174 0.066 Uiso 1 1 d
C6 C 0.5800(10) 0.0519(4) 0.2072(7) 0.051(3) Uani 1 1 d
H6 H 0.5788 0.0143 0.1949 0.062 Uiso 1 1 d
C7 C 0.2438(9) 0.0963(4) 0.0931(7) 0.049(3) Uani 1 1 d
C8 C 0.1699(11) 0.1267(5) 0.0326(7) 0.059(3) Uani 1 1 d
H8 H 0.2014 0.1577 0.0147 0.070 Uiso 1 1 d
C9 C 0.0514(11) 0.1130(6) -0.0020(9) 0.076(4) Uani 1 1 d
H9 H 0.0063 0.1326 -0.0454 0.092 Uiso 1 1 d
C10 C -0.0005(12) 0.0696(6) 0.0281(11) 0.087(5) Uani 1 1 d
H10 H -0.0816 0.0620 0.0072 0.108 Uiso 1 1 d
C11 C 0.0715(12) 0.0382(6) 0.0887(10) 0.078(4) Uani 1 1 d
H11 H 0.0387 0.0088 0.1092 0.097 Uiso 1 1 d
C12 C 0.1905(10) 0.0512(5) 0.1194(8) 0.060(3) Uani 1 1 d
H12 H 0.2384 0.0285 0.1584 0.071 Uiso 1 1 d
C13 C 0.8342(9) 0.0556(5) 0.4141(8) 0.057(3) Uani 1 1 d
C14 C 0.8643(10) 0.0673(5) 0.3448(8) 0.059(3) Uani 1 1 d
C15 C 0.8852(10) 0.0166(7) 0.3120(8) 0.068(4) Uani 1 1 d
C16 C 0.8702(10) -0.0274(6) 0.3622(9) 0.069(4) Uani 1 1 d
C17 C 0.8383(10) -0.0030(5) 0.4268(7) 0.054(3) Uani 1 1 d
C18 C 0.8108(13) 0.0975(6) 0.4697(9) 0.081(4) Uani 1 1 d
H18A H 0.8687 0.1269 0.4776 0.096 Uiso 1 1 d
H18B H 0.8164 0.0801 0.5188 0.096 Uiso 1 1 d
H18C H 0.7315 0.1127 0.4484 0.096 Uiso 1 1 d
C19 C 0.8856(11) 0.1236(6) 0.3196(9) 0.085(5) Uani 1 1 d
H19A H 0.9624 0.1251 0.3103 0.101 Uiso 1 1 d
H19B H 0.8853 0.1497 0.3607 0.101 Uiso 1 1 d
H19C H 0.8239 0.1335 0.2733 0.101 Uiso 1 1 d
C20 C 0.9253(13) 0.0113(8) 0.2397(9) 0.103(6) Uani 1 1 d
H20A H 0.8967 0.0423 0.2060 0.123 Uiso 1 1 d
H20B H 0.8947 -0.0224 0.2134 0.123 Uiso 1 1 d
H20C H 1.0118 0.0107 0.2547 0.123 Uiso 1 1 d
C21 C 0.8917(14) -0.0877(7) 0.3515(11) 0.102(6) Uani 1 1 d
H21A H 0.8555 -0.0976 0.2981 0.122 Uiso 1 1 d
H21B H 0.8581 -0.1091 0.3847 0.122 Uiso 1 1 d
H21C H 0.9769 -0.0941 0.3653 0.122 Uiso 1 1 d
C22 C 0.8305(12) -0.0336(7) 0.4969(8) 0.082(4) Uani 1 1 d
H22A H 0.9070 -0.0332 0.5359 0.098 Uiso 1 1 d
H22B H 0.8070 -0.0712 0.4826 0.098 Uiso 1 1 d
H22C H 0.7718 -0.0163 0.5170 0.098 Uiso 1 1 d
C23 C 0.5252(11) -0.1362(5) 0.3590(8) 0.060(3) Uani 1 1 d
C24 C 0.4534(10) -0.0995(5) 0.3893(7) 0.057(3) Uani 1 1 d
C25 C 0.3529(11) -0.0821(5) 0.3243(8) 0.055(3) Uani 1 1 d
C26 C 0.3614(12) -0.1103(5) 0.2581(8) 0.062(3) Uani 1 1 d
C27 C 0.4663(14) -0.1441(5) 0.2783(9) 0.075(4) Uani 1 1 d
C28 C 0.6320(14) -0.1670(7) 0.4076(12) 0.106(6) Uani 1 1 d
H28A H 0.6140 -0.2058 0.4069 0.125 Uiso 1 1 d
H28B H 0.6548 -0.1534 0.4596 0.125 Uiso 1 1 d
H28C H 0.6979 -0.1619 0.3854 0.125 Uiso 1 1 d
C29 C 0.4793(12) -0.0818(6) 0.4726(9) 0.074(4) Uani 1 1 d
H29A H 0.4487 -0.0449 0.4744 0.091 Uiso 1 1 d
H29B H 0.5642 -0.0819 0.4974 0.091 Uiso 1 1 d
H29C H 0.4409 -0.1065 0.4997 0.091 Uiso 1 1 d
C30 C 0.2538(11) -0.0453(6) 0.3291(9) 0.075(4) Uani 1 1 d
H30A H 0.1909 -0.0459 0.2801 0.091 Uiso 1 1 d
H30B H 0.2825 -0.0083 0.3403 0.091 Uiso 1 1 d
H30C H 0.2217 -0.0582 0.3697 0.091 Uiso 1 1 d
C31 C 0.2726(15) -0.1102(7) 0.1799(9) 0.097(5) Uani 1 1 d
H31A H 0.1995 -0.1276 0.1828 0.118 Uiso 1 1 d
H31B H 0.3038 -0.1308 0.1443 0.118 Uiso 1 1 d
H31C H 0.2559 -0.0731 0.1617 0.118 Uiso 1 1 d
C32 C 0.507(2) -0.1806(6) 0.2236(12) 0.122(7) Uani 1 1 d
H32A H 0.4555 -0.2124 0.2116 0.147 Uiso 1 1 d
H32B H 0.5877 -0.1919 0.2482 0.147 Uiso 1 1 d
H32C H 0.5019 -0.1604 0.1769 0.147 Uiso 1 1 d
C33 C 0.3781(11) 0.2652(5) 0.2341(9) 0.063(4) Uani 1 1 d
C34 C 0.3871(12) 0.2313(5) 0.3001(8) 0.066(3) Uani 1 1 d
C35 C 0.2863(11) 0.1949(5) 0.2841(8) 0.059(3) Uani 1 1 d
C36 C 0.2134(11) 0.2066(6) 0.2101(9) 0.067(4) Uani 1 1 d
C37 C 0.2668(14) 0.2477(6) 0.1775(8) 0.076(4) Uani 1 1 d
C38 C 0.4576(18) 0.3116(6) 0.2281(13) 0.117(7) Uani 1 1 d
H38A H 0.4371 0.3439 0.2519 0.139 Uiso 1 1 d
H38B H 0.4495 0.3187 0.1740 0.139 Uiso 1 1 d
H38C H 0.5399 0.3015 0.2543 0.139 Uiso 1 1 d
C39 C 0.4778(14) 0.2391(7) 0.3790(11) 0.093(5) Uani 1 1 d
H39A H 0.5499 0.2549 0.3729 0.112 Uiso 1 1 d
H39B H 0.4951 0.2042 0.4053 0.112 Uiso 1 1 d
H39C H 0.4453 0.2640 0.4100 0.112 Uiso 1 1 d
C40 C 0.2579(13) 0.1564(8) 0.3407(10) 0.095(5) Uani 1 1 d
H40A H 0.2407 0.1776 0.3815 0.115 Uiso 1 1 d
H40B H 0.3255 0.1329 0.3625 0.115 Uiso 1 1 d
H40C H 0.1895 0.1346 0.3144 0.115 Uiso 1 1 d
C43 C 0.5277(10) 0.2044(4) -0.0016(8) 0.056(3) Uani 1 1 d
C42 C 0.2136(15) 0.2778(6) 0.1005(11) 0.103(6) Uani 1 1 d
H42A H 0.1558 0.2546 0.0649 0.125 Uiso 1 1 d
H42B H 0.2767 0.2868 0.0775 0.125 Uiso 1 1 d
H42C H 0.1755 0.3114 0.1090 0.125 Uiso 1 1 d
C41 C 0.0881(11) 0.1827(6) 0.1743(10) 0.087(5) Uani 1 1 d
H41A H 0.0325 0.2005 0.1966 0.105 Uiso 1 1 d
H41B H 0.0895 0.1435 0.1851 0.105 Uiso 1 1 d
H41C H 0.0640 0.1884 0.1190 0.105 Uiso 1 1 d
C44 C 0.4103(11) 0.1852(5) -0.0387(8) 0.061(3) Uani 1 1 d
C45 C 0.4228(10) 0.1265(6) -0.0519(7) 0.060(3) Uani 1 1 d
C46 C 0.5431(10) 0.1120(5) -0.0219(7) 0.054(3) Uani 1 1 d
C47 C 0.6100(10) 0.1620(5) 0.0075(8) 0.058(3) Uani 1 1 d
C48 C 0.5562(14) 0.2660(5) 0.0138(10) 0.086(5) Uani 1 1 d
H48A H 0.5989 0.2713 0.0677 0.102 Uiso 1 1 d
H48B H 0.4839 0.2869 -0.0001 0.102 Uiso 1 1 d
H48C H 0.6064 0.2779 -0.0178 0.102 Uiso 1 1 d
C49 C 0.3035(12) 0.2195(6) -0.0774(10) 0.081(4) Uani 1 1 d
H49A H 0.2676 0.2324 -0.0394 0.098 Uiso 1 1 d
H49B H 0.2469 0.1973 -0.1159 0.098 Uiso 1 1 d
H49C H 0.3280 0.2503 -0.1032 0.098 Uiso 1 1 d
C50 C 0.3266(12) 0.0886(6) -0.0951(8) 0.074(4) Uani 1 1 d
H50A H 0.3227 0.0890 -0.1495 0.088 Uiso 1 1 d
H50B H 0.2515 0.1010 -0.0895 0.088 Uiso 1 1 d
H50C H 0.3436 0.0520 -0.0748 0.088 Uiso 1 1 d
C51 C 0.5965(13) 0.0560(5) -0.0307(9) 0.075(4) Uani 1 1 d
C52 C 0.7441(12) 0.1673(6) 0.0364(9) 0.076(4) Uani 1 1 d
H52A H 0.7746 0.1741 -0.0067 0.092 Uiso 1 1 d
H52B H 0.7773 0.1335 0.0621 0.092 Uiso 1 1 d
H52C H 0.7647 0.1974 0.0729 0.092 Uiso 1 1 d

loop_
_atom_site_aniso_label
_atom_site_aniso_U_11
_atom_site_aniso_U_22
_atom_site_aniso_U_33
_atom_site_aniso_U_23
_atom_site_aniso_U_13
_atom_site_aniso_U_12
Ru1 0.0352(4) 0.0458(5) 0.0479(5) 0.0042(4) 0.0107(4) 0.0026(4)
Ru2 0.0503(5) 0.0412(5) 0.0590(6) 0.0060(4) 0.0183(5) -0.0017(4)
Ru3 0.0442(5) 0.0383(4) 0.0545(6) 0.0027(4) 0.0153(4) -0.0002(4)
Ru4 0.0386(4) 0.0424(5) 0.0535(6) 0.0052(4) 0.0131(4) 0.0028(4)
N1 0.058(6) 0.063(6) 0.062(7) 0.016(5) 0.006(5) 0.002(5)
N2 0.044(5) 0.041(5) 0.051(6) -0.002(4) 0.010(4) -0.009(4)
C1 0.052(7) 0.044(6) 0.057(8) 0.010(6) 0.001(6) -0.002(5)
C2 0.035(5) 0.055(6) 0.061(8) -0.008(6) 0.013(5) -0.013(5)
C3 0.045(6) 0.043(6) 0.064(8) 0.003(6) 0.008(6) 0.000(5)
C4 0.048(6) 0.051(6) 0.053(7) 0.012(6) 0.015(6) -0.008(5)
C5 0.052(7) 0.063(7) 0.047(7) -0.009(6) 0.011(6) 0.004(6)
C6 0.048(6) 0.047(6) 0.053(7) 0.015(5) 0.010(6) 0.013(5)
C7 0.044(6) 0.046(6) 0.052(7) -0.005(5) 0.008(5) 0.006(5)
C8 0.062(7) 0.061(7) 0.049(7) -0.003(6) 0.008(6) -0.005(6)
C9 0.045(7) 0.079(9) 0.088(11) -0.009(8) -0.005(7) 0.007(6)
C10 0.050(8) 0.076(10) 0.128(15) -0.036(10) 0.017(9) -0.013(7)
C11 0.054(8) 0.077(9) 0.105(13) -0.009(9) 0.025(8) -0.020(7)
C12 0.052(7) 0.052(7) 0.080(9) 0.013(6) 0.026(7) 0.011(5)
C13 0.030(5) 0.070(8) 0.066(8) 0.000(7) 0.006(5) -0.008(5)
C14 0.041(6) 0.079(9) 0.057(8) 0.026(7) 0.017(6) 0.009(6)
C15 0.033(6) 0.115(12) 0.055(8) -0.003(8) 0.013(6) 0.009(7)
C16 0.044(7) 0.067(8) 0.083(10) 0.000(7) 0.000(7) 0.011(6)
C17 0.051(7) 0.066(7) 0.043(7) -0.003(6) 0.010(6) 0.000(6)
C18 0.076(9) 0.092(10) 0.072(10) -0.033(8) 0.019(8) -0.005(8)
C19 0.051(7) 0.098(10) 0.098(12) 0.040(9) 0.009(7) -0.033(7)
C20 0.074(10) 0.179(18) 0.069(11) -0.014(11) 0.040(9) 0.009(11)
C21 0.083(10) 0.079(10) 0.122(15) -0.010(10) -0.002(10) 0.038(8)
C22 0.068(9) 0.115(12) 0.049(8) 0.027(8) -0.004(7) -0.011(8)
C23 0.066(8) 0.049(6) 0.074(9) 0.011(6) 0.034(7) -0.007(6)
C24 0.056(7) 0.061(7) 0.053(8) 0.011(6) 0.015(6) -0.020(6)
C25 0.059(7) 0.047(6) 0.065(8) -0.006(6) 0.028(7) -0.009(5)
C26 0.069(8) 0.046(6) 0.072(9) -0.002(6) 0.021(7) -0.012(6)
C27 0.106(11) 0.057(8) 0.082(11) -0.007(7) 0.057(10) -0.008(8)
C28 0.084(11) 0.090(11) 0.153(18) 0.056(12) 0.049(12) 0.034(9)
C29 0.067(8) 0.090(10) 0.068(10) 0.003(8) 0.023(8) 0.001(7)
C30 0.045(7) 0.095(10) 0.091(11) 0.024(9) 0.029(7) 0.009(7)
C31 0.110(12) 0.109(12) 0.058(10) -0.004(9) 0.000(9) -0.054(10)
C32 0.22(2) 0.061(9) 0.123(16) -0.013(10) 0.113(17) -0.019(12)
C33 0.065(8) 0.041(6) 0.097(11) -0.009(7) 0.045(8) -0.008(6)
C34 0.070(8) 0.061(8) 0.069(9) -0.020(7) 0.024(7) 0.000(7)
C35 0.050(7) 0.063(7) 0.065(9) -0.001(6) 0.019(7) -0.003(6)
C36 0.047(7) 0.071(8) 0.092(11) -0.025(8) 0.036(8) -0.005(6)
C37 0.099(11) 0.066(8) 0.067(10) -0.003(7) 0.033(9) 0.050(8)
C38 0.154(16) 0.048(8) 0.19(2) -0.025(10) 0.112(16) -0.031(9)
C39 0.077(10) 0.105(12) 0.101(13) -0.035(10) 0.030(10) -0.011(9)
C40 0.072(10) 0.133(14) 0.094(12) -0.006(11) 0.047(9) -0.008(9)
C43 0.048(6) 0.046(6) 0.076(9) 0.004(6) 0.025(6) -0.013(5)
C42 0.115(13) 0.086(10) 0.123(15) 0.047(10) 0.057(12) 0.074(10)
C41 0.046(7) 0.098(11) 0.118(14) -0.041(10) 0.023(8) 0.005(7)
C44 0.057(7) 0.067(8) 0.062(8) 0.017(6) 0.022(6) 0.006(6)
C45 0.049(7) 0.082(9) 0.048(7) 0.007(7) 0.010(6) 0.003(6)
C46 0.059(7) 0.054(7) 0.046(7) -0.002(6) 0.010(6) 0.000(5)
C47 0.048(6) 0.057(7) 0.079(9) 0.010(6) 0.033(7) 0.012(6)
C48 0.105(11) 0.058(8) 0.108(13) 0.021(8) 0.054(11) -0.011(8)
C49 0.063(8) 0.087(10) 0.088(11) 0.019(9) 0.013(8) 0.019(7)
C50 0.064(8) 0.083(9) 0.071(10) -0.015(8) 0.015(7) -0.003(7)
C51 0.093(10) 0.054(7) 0.098(12) 0.011(7) 0.057(9) 0.023(7)
C52 0.066(8) 0.084(9) 0.086(11) -0.002(8) 0.035(8) -0.001(7)

loop_
_atom_type_symbol
_atom_type_description
_atom_type_scat_dispersion_real
_atom_type_scat_dispersion_imag
_atom_type_scat_source
C C 0.0033 0.0016 'International Tables Vol C Tables 4.2.6.8 and 6.1.1.4'
H H 0.0000 0.0000 'International Tables Vol C Tables 4.2.6.8 and 6.1.1.4'
N N 0.0061 0.0033 'International Tables Vol C Tables 4.2.6.8 and 6.1.1.4'
Ru Ru -1.2594 0.8363 'International Tables Vol C Tables 4.2.6.8 and 6.1.1.4'

loop_
_geom_angle_atom_site_label_1
_geom_angle_atom_site_label_2
_geom_angle_atom_site_label_3
_geom_angle
C16 Ru1 N1 151.4(5)
C16 Ru1 C17 38.6(5)
N1 Ru1 C17 121.6(4)
C16 Ru1 C13 63.7(5)
N1 Ru1 C13 115.6(4)
C17 Ru1 C13 38.3(4)
C16 Ru1 C15 38.4(5)
N1 Ru1 C15 169.8(5)
C17 Ru1 C15 64.2(5)
C13 Ru1 C15 62.9(5)
C16 Ru1 C14 63.3(5)
N1 Ru1 C14 135.3(4)
C17 Ru1 C14 63.7(4)
C13 Ru1 C14 37.4(4)
C15 Ru1 C14 37.2(5)
C16 Ru1 C1 172.0(5)
N1 Ru1 C1 35.8(4)
C17 Ru1 C1 141.4(5)
C13 Ru1 C1 111.8(4)
C15 Ru1 C1 134.1(5)
C14 Ru1 C1 109.0(4)
C16 Ru1 C6 141.0(5)
N1 Ru1 C6 63.7(4)
C17 Ru1 C6 167.4(4)
C13 Ru1 C6 129.7(4)
C15 Ru1 C6 108.8(5)
C14 Ru1 C6 104.3(4)
C1 Ru1 C6 36.2(4)
C16 Ru1 Ru2 110.0(4)
N1 Ru1 Ru2 48.6(3)
C17 Ru1 Ru2 107.9(3)
C13 Ru1 Ru2 136.0(3)
C15 Ru1 Ru2 140.1(4)
C14 Ru1 Ru2 171.6(3)
C1 Ru1 Ru2 77.9(3)
C6 Ru1 Ru2 84.2(3)
N1 Ru2 C25 104.0(4)
N1 Ru2 C24 113.8(5)
C25 Ru2 C24 39.8(4)
N1 Ru2 C23 148.1(5)
C25 Ru2 C23 66.0(5)
C24 Ru2 C23 39.0(4)
N1 Ru2 C26 127.1(4)
C25 Ru2 C26 38.1(4)
C24 Ru2 C26 64.4(5)
C23 Ru2 C26 64.4(5)
N1 Ru2 C27 165.2(5)
C25 Ru2 C27 64.6(5)
C24 Ru2 C27 64.2(5)
C23 Ru2 C27 38.1(5)
C26 Ru2 C27 38.2(5)
N1 Ru2 Ru1 51.7(3)
C25 Ru2 Ru1 152.8(3)
C24 Ru2 Ru1 131.7(3)
C23 Ru2 Ru1 126.4(3)
C26 Ru2 Ru1 163.9(4)
C27 Ru2 Ru1 141.5(4)
N2 Ru3 C3 95.6(4)
N2 Ru3 C34 157.9(4)
C3 Ru3 C34 95.0(5)
N2 Ru3 C33 154.1(5)
C3 Ru3 C33 102.7(5)
C34 Ru3 C33 38.1(5)
N2 Ru3 C37 118.0(5)
C3 Ru3 C37 139.4(5)
C34 Ru3 C37 62.4(5)
C33 Ru3 C37 38.6(5)
N2 Ru3 C35 120.8(4)
C3 Ru3 C35 121.7(5)
C34 Ru3 C35 38.0(4)
C33 Ru3 C35 63.7(4)
C37 Ru3 C35 60.9(5)
N2 Ru3 C2 86.5(4)
C3 Ru3 C2 37.5(4)
C34 Ru3 C2 90.2(5)
C33 Ru3 C2 119.0(5)
C37 Ru3 C2 152.5(5)
C35 Ru3 C2 96.9(5)
N2 Ru3 C36 105.1(4)
C3 Ru3 C36 155.7(5)
C34 Ru3 C36 61.3(5)
C33 Ru3 C36 62.7(4)
C37 Ru3 C36 35.9(5)
C35 Ru3 C36 35.6(5)
C2 Ru3 C36 130.3(5)
N2 Ru3 Ru4 47.2(2)
C3 Ru3 Ru4 71.3(3)
C34 Ru3 Ru4 154.8(4)
C33 Ru3 Ru4 122.7(3)
C37 Ru3 Ru4 114.5(4)
C35 Ru3 Ru4 165.4(3)
C2 Ru3 Ru4 90.9(3)
C36 Ru3 Ru4 132.5(4)
N2 Ru4 C43 151.7(4)
N2 Ru4 C4 94.7(4)
C43 Ru4 C4 107.3(4)
N2 Ru4 C47 163.3(4)
C43 Ru4 C47 36.8(4)
C4 Ru4 C47 91.4(4)
N2 Ru4 C44 117.4(4)
C43 Ru4 C44 37.6(4)
C4 Ru4 C44 144.5(4)
C47 Ru4 C44 62.3(4)
N2 Ru4 C46 125.7(4)
C43 Ru4 C46 62.2(4)
C4 Ru4 C46 112.0(4)
C47 Ru4 C46 37.9(4)
C44 Ru4 C46 62.2(4)
N2 Ru4 C5 83.5(4)
C43 Ru4 C5 124.8(4)
C4 Ru4 C5 37.4(4)
C47 Ru4 C5 92.0(4)
C44 Ru4 C5 151.7(4)
C46 Ru4 C5 90.4(4)
N2 Ru4 C45 107.4(4)
C43 Ru4 C45 61.8(5)
C4 Ru4 C45 147.8(4)
C47 Ru4 C45 61.4(5)
C44 Ru4 C45 37.5(4)
C46 Ru4 C45 35.8(4)
C5 Ru4 C45 121.0(4)
N2 Ru4 Ru3 47.8(2)
C43 Ru4 Ru3 123.4(3)
C4 Ru4 Ru3 70.3(3)
C47 Ru4 Ru3 148.5(3)
C44 Ru4 Ru3 119.7(3)
C46 Ru4 Ru3 173.5(3)
C5 Ru4 Ru3 88.3(3)
C45 Ru4 Ru3 141.7(3)
C1 N1 Ru2 130.8(9)
C1 N1 Ru1 74.2(6)
Ru2 N1 Ru1 79.7(3)
C7 N2 Ru4 127.1(8)
C7 N2 Ru3 116.1(7)
Ru4 N2 Ru3 85.1(3)
N1 C1 C6 116.4(10)
N1 C1 C2 122.1(12)
C6 C1 C2 121.3(11)
N1 C1 Ru1 70.0(6)
C6 C1 Ru1 72.3(6)
C2 C1 Ru1 123.7(8)
C3 C2 C1 119.2(11)
C3 C2 Ru3 68.5(7)
C1 C2 Ru3 117.1(8)
C2 C3 C4 120.0(10)
C2 C3 Ru3 74.0(6)
C4 C3 Ru3 109.1(8)
C5 C4 C3 119.0(10)
C5 C4 Ru4 73.8(7)
C3 C4 Ru4 109.2(7)
C4 C5 C6 120.5(10)
C4 C5 Ru4 68.8(7)
C6 C5 Ru4 119.3(8)
C1 C6 C5 119.0(10)
C1 C6 Ru1 71.5(7)
C5 C6 Ru1 122.6(8)
C8 C7 N2 124.2(10)
C8 C7 C12 116.1(11)
N2 C7 C12 119.7(10)
C9 C8 C7 122.5(12)
C8 C9 C10 119.9(14)
C9 C10 C11 118.8(13)
C12 C11 C10 119.8(13)
C11 C12 C7 122.7(12)
C14 C13 C17 109.4(11)
C14 C13 C18 126.1(12)
C17 C13 C18 124.4(12)
C14 C13 Ru1 72.6(7)
C17 C13 Ru1 70.7(7)
C18 C13 Ru1 126.6(8)
C15 C14 C13 108.1(11)
C15 C14 C19 127.4(13)
C13 C14 C19 124.1(13)
C15 C14 Ru1 70.3(7)
C13 C14 Ru1 70.0(6)
C19 C14 Ru1 131.7(8)
C14 C15 C16 108.3(11)
C14 C15 C20 124.6(15)
C16 C15 C20 126.9(15)
C14 C15 Ru1 72.5(6)
C16 C15 Ru1 70.0(7)
C20 C15 Ru1 126.8(10)
C17 C16 C15 108.0(11)
C17 C16 C21 126.3(14)
C15 C16 C21 125.6(15)
C17 C16 Ru1 71.1(7)
C15 C16 Ru1 71.6(7)
C21 C16 Ru1 125.8(10)
C13 C17 C16 106.2(11)
C13 C17 C22 128.3(12)
C16 C17 C22 124.9(12)
C13 C17 Ru1 71.0(7)
C16 C17 Ru1 70.2(7)
C22 C17 Ru1 130.3(8)
C27 C23 C24 107.9(12)
C27 C23 C28 126.8(14)
C24 C23 C28 124.6(14)
C27 C23 Ru2 72.9(7)
C24 C23 Ru2 70.3(6)
C28 C23 Ru2 129.7(9)
C23 C24 C25 107.5(11)
C23 C24 C29 125.9(12)
C25 C24 C29 126.6(12)
C23 C24 Ru2 70.7(6)
C25 C24 Ru2 69.4(6)
C29 C24 Ru2 124.4(8)
C26 C25 C24 107.3(11)
C26 C25 C30 126.4(13)
C24 C25 C30 126.0(12)
C26 C25 Ru2 72.6(7)
C24 C25 Ru2 70.9(6)
C30 C25 Ru2 126.0(8)
C25 C26 C27 109.5(12)
C25 C26 C31 126.8(13)
C27 C26 C31 123.5(14)
C25 C26 Ru2 69.3(7)
C27 C26 Ru2 72.1(8)
C31 C26 Ru2 128.9(9)
C23 C27 C26 107.7(12)
C23 C27 C32 126.6(16)
C26 C27 C32 125.7(16)
C23 C27 Ru2 69.0(7)
C26 C27 Ru2 69.7(7)
C32 C27 Ru2 126.1(10)
C34 C33 C37 104.2(11)
C34 C33 C38 127.2(15)
C37 C33 C38 128.4(16)
C34 C33 Ru3 70.1(7)
C37 C33 Ru3 72.0(6)
C38 C33 Ru3 126.5(9)
C33 C34 C35 109.5(12)
C33 C34 C39 124.7(13)
C35 C34 C39 125.1(14)
C33 C34 Ru3 71.8(7)
C35 C34 Ru3 73.5(7)
C39 C34 Ru3 128.7(9)
C36 C35 C34 107.8(12)
C36 C35 C40 126.0(12)
C34 C35 C40 125.8(14)
C36 C35 Ru3 74.6(7)
C34 C35 Ru3 68.5(7)
C40 C35 Ru3 128.1(9)
C35 C36 C37 109.0(12)
C35 C36 C41 124.7(14)
C37 C36 C41 125.9(15)
C35 C36 Ru3 69.9(7)
C37 C36 Ru3 69.4(6)
C41 C36 Ru3 132.1(9)
C36 C37 C33 109.5(12)
C36 C37 C42 127.5(16)
C33 C37 C42 122.3(15)
C36 C37 Ru3 74.7(7)
C33 C37 Ru3 69.4(7)
C42 C37 Ru3 129.1(9)
C47 C43 C44 110.7(11)
C47 C43 C48 126.3(11)
C44 C43 C48 122.3(11)
C47 C43 Ru4 74.0(7)
C44 C43 Ru4 73.8(7)
C48 C43 Ru4 126.3(9)
C43 C44 C45 105.6(10)
C43 C44 C49 126.7(12)
C45 C44 C49 125.4(12)
C43 C44 Ru4 68.6(7)
C45 C44 Ru4 73.2(7)
C49 C44 Ru4 135.9(10)
C46 C45 C44 108.8(11)
C46 C45 C50 124.7(12)
C44 C45 C50 126.4(11)
C46 C45 Ru4 70.9(7)
C44 C45 Ru4 69.3(7)
C50 C45 Ru4 129.2(9)
C45 C46 C47 107.7(10)
C45 C46 C51 125.7(12)
C47 C46 C51 125.9(11)
C45 C46 Ru4 73.3(7)
C47 C46 Ru4 70.0(6)
C51 C46 Ru4 129.8(9)
C43 C47 C46 107.1(10)
C43 C47 C52 126.5(11)
C46 C47 C52 126.3(10)
C43 C47 Ru4 69.2(6)
C46 C47 Ru4 72.2(6)
C52 C47 Ru4 127.3(10)

loop_
_geom_bond_atom_site_label_1
_geom_bond_atom_site_label_2
_geom_bond_distance
Ru1 C16 2.172(12)
Ru1 N1 2.177(10)
Ru1 C17 2.184(12)
Ru1 C13 2.188(12)
Ru1 C15 2.193(11)
Ru1 C14 2.221(12)
Ru1 C1 2.229(11)
Ru1 C6 2.239(11)
Ru1 Ru2 2.7304(14)
Ru2 N1 2.082(10)
Ru2 C25 2.120(11)
Ru2 C24 2.140(11)
Ru2 C23 2.145(11)
Ru2 C26 2.163(12)
Ru2 C27 2.196(13)
Ru3 N2 2.128(9)
Ru3 C3 2.155(11)
Ru3 C34 2.158(12)
Ru3 C33 2.180(11)
Ru3 C37 2.216(11)
Ru3 C35 2.224(12)
Ru3 C2 2.225(12)
Ru3 C36 2.282(11)
Ru3 Ru4 2.8638(16)
Ru4 N2 2.108(8)
Ru4 C43 2.158(11)
Ru4 C4 2.180(12)
Ru4 C47 2.218(11)
Ru4 C44 2.226(12)
Ru4 C46 2.248(11)
Ru4 C5 2.246(12)
Ru4 C45 2.279(13)
N1 C1 1.356(14)
N2 C7 1.399(13)
C1 C6 1.388(17)
C1 C2 1.440(15)
C2 C3 1.408(15)
C3 C4 1.441(16)
C4 C5 1.422(15)
C5 C6 1.436(16)
C7 C8 1.380(16)
C7 C12 1.403(15)
C8 C9 1.379(17)
C9 C10 1.39(2)
C10 C11 1.39(2)
C11 C12 1.372(17)
C13 C14 1.415(16)
C13 C17 1.433(16)
C13 C18 1.501(18)
C14 C15 1.409(18)
C14 C19 1.476(17)
C15 C16 1.436(19)
C15 C20 1.507(18)
C16 C17 1.441(18)
C16 C21 1.500(19)
C17 C22 1.482(17)
C23 C27 1.42(2)
C23 C24 1.432(17)
C23 C28 1.492(19)
C24 C25 1.449(17)
C24 C29 1.496(18)
C25 C26 1.397(17)
C25 C30 1.481(17)
C26 C27 1.426(19)
C26 C31 1.476(19)
C27 C32 1.494(19)
C33 C34 1.416(18)
C33 C37 1.455(19)
C33 C38 1.478(17)
C34 C35 1.429(17)
C34 C39 1.51(2)
C35 C36 1.377(18)
C35 C40 1.48(2)
C36 C37 1.388(19)
C36 C41 1.526(17)
C37 C42 1.52(2)
C43 C47 1.382(15)
C43 C44 1.414(16)
C43 C48 1.531(17)
C44 C45 1.450(17)
C44 C49 1.488(17)
C45 C46 1.392(15)
C45 C50 1.479(18)
C46 C47 1.450(16)
C46 C51 1.517(15)
C47 C52 1.502(17)
